data_4119921
loop_
_publ_author_name
'J\"urgen Bauer'
'Holger Braunschweig'
'Alexander Damme'
'Jose Oscar Carlos'
'Jimenez-Halla, Thomas Kramer'
'Krzysztof Radacki'
'Rong Shang'
'Eva Siedler'
'Qing Ye'

_publ_contact_author_address
; Institut fuer Anorganische Chemie
Universitaet Wuerzburg
Am Hubland
97074 Wuerzburg, Germany
;
_publ_contact_author_email H.Braunschweig@mail.uni-wuerzburg.de
_publ_contact_author_fax +49-931-3184623
_publ_contact_author_name 'Prof. Dr. Holger Braunschweig'
_publ_contact_author_phone +49-931-3185260
_publ_section_title
;
 Metathesis Reactions of a Manganese Borylene Complex with Polar
 Heteroatom-Carbon Double Bonds: A Pathway to Previously Inaccessible
 Carbene Complexes
;
_journal_name_full 'Journal of the American Chemical Society'
_journal_page_first 8726
_journal_page_last 8734
_journal_paper_doi 10.1021/ja403389w
_journal_volume 135
_journal_year 2013
_chemical_formula_moiety 'C24 H36 B Mn N2 O2'
_chemical_formula_sum 'C24 H36 B Mn N2 O2'
_chemical_formula_weight 450.30
_chemical_name_common
;
?
;
_chemical_name_systematic
; 
?
;
_space_group_IT_number 14
_symmetry_cell_setting monoclinic
_symmetry_space_group_name_Hall '-P 2ybc'
_symmetry_space_group_name_H-M 'P 1 21/c 1'
_atom_sites_solution_hydrogens geom
_atom_sites_solution_primary direct
_atom_sites_solution_secondary difmap
_audit_creation_method SHELXL-97
_cell_angle_alpha 90.00
_cell_angle_beta 110.082(3)
_cell_angle_gamma 90.00
_cell_formula_units_Z 4
_cell_length_a 13.9003(9)
_cell_length_b 9.3315(5)
_cell_length_c 19.1191(10)
_cell_measurement_reflns_used 7377
_cell_measurement_temperature 100(2)
_cell_measurement_theta_max 27.22
_cell_measurement_theta_min 2.27
_cell_volume 2329.2(2)
_computing_cell_refinement 'Saint+ ver. 7.68A (Bruker AXS)'
_computing_data_collection 'APEX2 ver. 2010.3 (Bruker AXS)'
_computing_data_reduction 'Saint+ ver. 7.68A (Bruker AXS)'
_computing_molecular_graphics 'XP ver. 5.1 (Bruker AXS, 1998)'
_computing_publication_material 'SHELXL-97 (Sheldrick, 2008)'
_computing_structure_refinement 'SHELXL-97 (Sheldrick, 1997)'
_computing_structure_solution 'SHELXS-97 (Sheldrick, 1990)'
_diffrn_ambient_temperature 100(2)
_diffrn_detector_area_resol_mean 8.333
_diffrn_measured_fraction_theta_full 1.000
_diffrn_measured_fraction_theta_max 0.992
_diffrn_measurement_device_type 'Bruker X8-APEX II'
_diffrn_measurement_method '\f and \w scans'
_diffrn_radiation_monochromator 'multi-layer mirror'
_diffrn_radiation_source 'rotating anode'
_diffrn_radiation_type MoK\a
_diffrn_radiation_wavelength 0.71073
_diffrn_reflns_av_R_equivalents 0.0681
_diffrn_reflns_av_sigmaI/netI 0.0455
_diffrn_reflns_limit_h_max 18
_diffrn_reflns_limit_h_min -18
_diffrn_reflns_limit_k_max 12
_diffrn_reflns_limit_k_min -12
_diffrn_reflns_limit_l_max 25
_diffrn_reflns_limit_l_min -24
_diffrn_reflns_number 42679
_diffrn_reflns_theta_full 26.00
_diffrn_reflns_theta_max 28.06
_diffrn_reflns_theta_min 1.56
_exptl_absorpt_coefficient_mu 0.589
_exptl_absorpt_correction_T_max 0.7456
_exptl_absorpt_correction_T_min 0.6542
_exptl_absorpt_correction_type multi-scan
_exptl_absorpt_process_details 'Sadabs 2008/1 (Bruker 2008)'
_exptl_crystal_colour orange
_exptl_crystal_density_diffrn 1.284
_exptl_crystal_description block
_exptl_crystal_F_000 960
_exptl_crystal_size_max 0.161
_exptl_crystal_size_mid 0.151
_exptl_crystal_size_min 0.084
_refine_diff_density_max 0.467
_refine_diff_density_min -0.384
_refine_diff_density_rms 0.061
_refine_ls_extinction_method none
_refine_ls_goodness_of_fit_ref 1.013
_refine_ls_hydrogen_treatment constr
_refine_ls_matrix_type full
_refine_ls_number_parameters 274
_refine_ls_number_reflns 5621
_refine_ls_number_restraints 0
_refine_ls_restrained_S_all 1.013
_refine_ls_R_factor_all 0.0564
_refine_ls_R_factor_gt 0.0396
_refine_ls_shift/su_max 0.001
_refine_ls_shift/su_mean 0.000
_refine_ls_structure_factor_coef Fsqd
_refine_ls_weighting_details 'calc w=1/[\s^2^(Fo^2^)+(0.0338P)^2^+1.7319P] where P=(Fo^2^+2Fc^2^)/3'
_refine_ls_weighting_scheme calc
_refine_ls_wR_factor_gt 0.0861
_refine_ls_wR_factor_ref 0.0931
_reflns_number_gt 4460
_reflns_number_total 5621
_reflns_threshold_expression >2sigma(I)
_cod_data_source_file ja403389w_si_002_6.cif
_cod_data_source_block 5
_cod_database_code 4119921

loop_
_symmetry_equiv_pos_as_xyz
'x, y, z'
'-x, y+1/2, -z+1/2'
'-x, -y, -z'
'x, -y-1/2, z-1/2'

loop_
_atom_site_label
_atom_site_type_symbol
_atom_site_fract_x
_atom_site_fract_y
_atom_site_fract_z
_atom_site_U_iso_or_equiv
_atom_site_adp_type
_atom_site_occupancy
_atom_site_symmetry_multiplicity
_atom_site_calc_flag
_atom_site_refinement_flags
Mn1_1 Mn 0.33875(2) 0.52867(3) 0.380835(14) 0.01376(8) Uani 1 1 d .
C1_1 C 0.36815(14) 0.6683(2) 0.44841(10) 0.0175(4) Uani 1 1 d .
O1_1 O 0.38803(11) 0.75634(15) 0.49374(8) 0.0257(3) Uani 1 1 d .
C2_1 C 0.46526(14) 0.5291(2) 0.37775(10) 0.0178(4) Uani 1 1 d .
O2_1 O 0.54816(10) 0.52442(16) 0.37718(8) 0.0256(3) Uani 1 1 d .
C1_2 C 0.29806(15) 0.3161(2) 0.33768(11) 0.0229(4) Uani 1 1 d .
H1_2 H 0.3201 0.2737 0.3006 0.027 Uiso 1 1 calc R
C2_2 C 0.20820(15) 0.3968(2) 0.32515(11) 0.0226(4) Uani 1 1 d .
H2_2 H 0.1587 0.4177 0.2778 0.027 Uiso 1 1 calc R
C3_2 C 0.20372(15) 0.4418(2) 0.39460(11) 0.0216(4) Uani 1 1 d .
H3_2 H 0.1512 0.4981 0.4022 0.026 Uiso 1 1 calc R
C4_2 C 0.29218(15) 0.3873(2) 0.45104(11) 0.0228(4) Uani 1 1 d .
H4_2 H 0.3092 0.4009 0.5031 0.027 Uiso 1 1 calc R
C5_2 C 0.35019(15) 0.3096(2) 0.41635(11) 0.0239(4) Uani 1 1 d .
H5_2 H 0.4129 0.2613 0.4409 0.029 Uiso 1 1 calc R
B1_3 B 0.22597(16) 0.7851(2) 0.21151(12) 0.0175(4) Uani 1 1 d .
N1_3 N 0.21762(12) 0.77114(17) 0.28598(8) 0.0189(3) Uani 1 1 d .
C1_3 C 0.28851(13) 0.65889(18) 0.30047(10) 0.0150(4) Uani 1 1 d .
N2_3 N 0.30237(12) 0.66991(17) 0.23132(8) 0.0186(3) Uani 1 1 d .
C1_4 C 0.35685(14) 0.56587(19) 0.20176(10) 0.0166(4) Uani 1 1 d .
H1_4 H 0.3865 0.4935 0.2420 0.020 Uiso 1 1 calc R
C2_4 C 0.44709(15) 0.6302(2) 0.18417(11) 0.0221(4) Uani 1 1 d .
H2A_4 H 0.4937 0.6796 0.2288 0.027 Uiso 1 1 calc R
H2B_4 H 0.4217 0.7016 0.1437 0.027 Uiso 1 1 calc R
C3_4 C 0.50529(17) 0.5111(2) 0.16030(13) 0.0304(5) Uani 1 1 d .
H3A_4 H 0.5612 0.5540 0.1463 0.037 Uiso 1 1 calc R
H3B_4 H 0.5366 0.4456 0.2028 0.037 Uiso 1 1 calc R
C4_4 C 0.43494(19) 0.4257(2) 0.09470(12) 0.0316(5) Uani 1 1 d .
H4A_4 H 0.4105 0.4884 0.0503 0.038 Uiso 1 1 calc R
H4B_4 H 0.4740 0.3458 0.0832 0.038 Uiso 1 1 calc R
C5_4 C 0.34364(16) 0.3658(2) 0.11122(11) 0.0253(4) Uani 1 1 d .
H5A_4 H 0.3675 0.2934 0.1513 0.030 Uiso 1 1 calc R
H5B_4 H 0.2970 0.3176 0.0662 0.030 Uiso 1 1 calc R
C6_4 C 0.28518(15) 0.4839(2) 0.13515(11) 0.0238(4) Uani 1 1 d .
H6A_4 H 0.2548 0.5508 0.0932 0.029 Uiso 1 1 calc R
H6B_4 H 0.2288 0.4408 0.1486 0.029 Uiso 1 1 calc R
C1_5 C 0.16518(14) 0.82233(19) 0.33525(10) 0.0172(4) Uani 1 1 d .
H1_5 H 0.1989 0.7749 0.3845 0.021 Uiso 1 1 calc R
C2_5 C 0.05221(14) 0.7790(2) 0.30896(10) 0.0193(4) Uani 1 1 d .
H2A_5 H 0.0465 0.6736 0.3030 0.023 Uiso 1 1 calc R
H2B_5 H 0.0159 0.8231 0.2599 0.023 Uiso 1 1 calc R
C3_5 C 0.00199(15) 0.8272(2) 0.36499(11) 0.0219(4) Uani 1 1 d .
H3A_5 H -0.0718 0.8030 0.3455 0.026 Uiso 1 1 calc R
H3B_5 H 0.0335 0.7750 0.4124 0.026 Uiso 1 1 calc R
C4_5 C 0.01441(16) 0.9879(2) 0.37948(11) 0.0245(4) Uani 1 1 d .
H4A_5 H -0.0145 1.0145 0.4183 0.029 Uiso 1 1 calc R
H4B_5 H -0.0241 1.0405 0.3334 0.029 Uiso 1 1 calc R
C5_5 C 0.12737(15) 1.0316(2) 0.40486(11) 0.0249(4) Uani 1 1 d .
H5A_5 H 0.1329 1.1370 0.4106 0.030 Uiso 1 1 calc R
H5B_5 H 0.1643 0.9879 0.4540 0.030 Uiso 1 1 calc R
C6_5 C 0.17721(15) 0.9834(2) 0.34870(11) 0.0221(4) Uani 1 1 d .
H6A_5 H 0.1450 1.0347 0.3010 0.027 Uiso 1 1 calc R
H6B_5 H 0.2509 1.0082 0.3678 0.027 Uiso 1 1 calc R
C1_6 C 0.17799(14) 0.8901(2) 0.14414(10) 0.0189(4) Uani 1 1 d .
C2_6 C 0.19244(17) 0.8388(2) 0.07213(11) 0.0293(5) Uani 1 1 d .
H2A_6 H 0.1551 0.7488 0.0559 0.044 Uiso 1 1 calc R
H2B_6 H 0.2655 0.8233 0.0812 0.044 Uiso 1 1 calc R
H2C_6 H 0.1659 0.9115 0.0333 0.044 Uiso 1 1 calc R
C3_6 C 0.23492(16) 1.0341(2) 0.16707(12) 0.0269(4) Uani 1 1 d .
H3A_6 H 0.2075 1.1041 0.1269 0.040 Uiso 1 1 calc R
H3B_6 H 0.3082 1.0200 0.1765 0.040 Uiso 1 1 calc R
H3C_6 H 0.2252 1.0698 0.2124 0.040 Uiso 1 1 calc R
C4_6 C 0.06336(15) 0.9152(2) 0.12861(11) 0.0244(4) Uani 1 1 d .
H4A_6 H 0.0365 0.9814 0.0866 0.037 Uiso 1 1 calc R
H4B_6 H 0.0537 0.9563 0.1729 0.037 Uiso 1 1 calc R
H4C_6 H 0.0267 0.8237 0.1164 0.037 Uiso 1 1 calc R

loop_
_atom_site_aniso_label
_atom_site_aniso_U_11
_atom_site_aniso_U_22
_atom_site_aniso_U_33
_atom_site_aniso_U_23
_atom_site_aniso_U_13
_atom_site_aniso_U_12
Mn1_1 0.01454(14) 0.01193(13) 0.01430(14) -0.00014(10) 0.00429(10) -0.00083(11)
C1_1 0.0162(9) 0.0190(9) 0.0175(9) 0.0014(7) 0.0061(7) 0.0003(7)
O1_1 0.0273(8) 0.0248(7) 0.0243(7) -0.0081(6) 0.0082(6) -0.0022(6)
C2_1 0.0217(10) 0.0161(8) 0.0139(8) -0.0005(7) 0.0040(7) 0.0002(8)
O2_1 0.0184(7) 0.0327(8) 0.0263(7) -0.0014(6) 0.0087(6) 0.0002(6)
C1_2 0.0285(11) 0.0141(9) 0.0267(10) -0.0032(8) 0.0103(9) -0.0049(8)
C2_2 0.0206(10) 0.0210(10) 0.0208(10) 0.0013(8) 0.0003(8) -0.0084(8)
C3_2 0.0195(10) 0.0198(10) 0.0269(10) 0.0028(8) 0.0096(8) -0.0038(7)
C4_2 0.0267(11) 0.0215(10) 0.0193(9) 0.0040(8) 0.0069(8) -0.0071(8)
C5_2 0.0230(10) 0.0148(9) 0.0302(11) 0.0053(8) 0.0045(8) -0.0023(8)
B1_3 0.0181(10) 0.0145(10) 0.0197(10) -0.0020(8) 0.0065(8) -0.0011(8)
N1_3 0.0216(8) 0.0187(8) 0.0182(8) 0.0036(6) 0.0091(6) 0.0071(6)
C1_3 0.0148(9) 0.0122(8) 0.0176(9) -0.0023(7) 0.0050(7) -0.0020(7)
N2_3 0.0235(8) 0.0175(8) 0.0164(8) 0.0022(6) 0.0090(6) 0.0060(6)
C1_4 0.0209(9) 0.0148(9) 0.0151(9) 0.0002(7) 0.0076(7) 0.0043(7)
C2_4 0.0232(10) 0.0174(9) 0.0279(10) -0.0021(8) 0.0114(8) -0.0009(8)
C3_4 0.0303(12) 0.0234(11) 0.0468(14) 0.0013(9) 0.0250(10) 0.0027(9)
C4_4 0.0534(15) 0.0200(10) 0.0321(12) 0.0009(9) 0.0285(11) 0.0092(10)
C5_4 0.0336(12) 0.0177(10) 0.0237(10) -0.0053(8) 0.0086(9) 0.0024(8)
C6_4 0.0237(10) 0.0209(10) 0.0242(10) -0.0042(8) 0.0049(8) 0.0014(8)
C1_5 0.0193(9) 0.0167(9) 0.0163(9) -0.0004(7) 0.0070(7) 0.0033(7)
C2_5 0.0220(10) 0.0164(9) 0.0194(9) -0.0007(7) 0.0071(8) -0.0001(7)
C3_5 0.0195(10) 0.0247(10) 0.0230(10) 0.0017(8) 0.0094(8) 0.0002(8)
C4_5 0.0260(10) 0.0257(10) 0.0256(10) -0.0028(8) 0.0139(8) 0.0045(8)
C5_5 0.0288(11) 0.0207(9) 0.0269(10) -0.0075(8) 0.0118(9) -0.0008(9)
C6_5 0.0234(10) 0.0189(9) 0.0262(10) -0.0027(8) 0.0112(8) -0.0024(8)
C1_6 0.0213(10) 0.0177(9) 0.0185(9) 0.0028(7) 0.0079(8) 0.0034(7)
C2_6 0.0384(13) 0.0315(12) 0.0203(10) 0.0066(9) 0.0130(9) 0.0136(10)
C3_6 0.0283(11) 0.0233(10) 0.0316(11) 0.0056(9) 0.0136(9) -0.0020(9)
C4_6 0.0226(10) 0.0241(10) 0.0264(10) 0.0052(8) 0.0081(8) 0.0027(8)

loop_
_atom_type_symbol
_atom_type_description
_atom_type_scat_dispersion_real
_atom_type_scat_dispersion_imag
_atom_type_scat_source
C C 0.0033 0.0016 'International Tables Vol C Tables 4.2.6.8 and 6.1.1.4'
H H 0.0000 0.0000 'International Tables Vol C Tables 4.2.6.8 and 6.1.1.4'
B B 0.0013 0.0007 'International Tables Vol C Tables 4.2.6.8 and 6.1.1.4'
N N 0.0061 0.0033 'International Tables Vol C Tables 4.2.6.8 and 6.1.1.4'
O O 0.0106 0.0060 'International Tables Vol C Tables 4.2.6.8 and 6.1.1.4'
Mn Mn 0.3368 0.7283 'International Tables Vol C Tables 4.2.6.8 and 6.1.1.4'

loop_
_geom_angle_atom_site_label_1
_geom_angle_atom_site_label_2
_geom_angle_atom_site_label_3
_geom_angle
C2_1 Mn1_1 C1_1 92.24(8)
O1_1 C1_1 Mn1_1 178.26(17)
O2_1 C2_1 Mn1_1 177.37(17)
C2_2 C1_2 C5_2 107.57(18)
C2_2 C1_2 H1_2 126.2
C5_2 C1_2 H1_2 126.2
C1_2 C2_2 C3_2 108.76(17)
C1_2 C2_2 H2_2 125.6
C3_2 C2_2 H2_2 125.6
C2_2 C3_2 C4_2 107.51(18)
C2_2 C3_2 H3_2 126.2
C4_2 C3_2 H3_2 126.2
C5_2 C4_2 C3_2 108.21(17)
C5_2 C4_2 H4_2 125.9
C3_2 C4_2 H4_2 125.9
C4_2 C5_2 C1_2 107.95(18)
C4_2 C5_2 H5_2 126.0
C1_2 C5_2 H5_2 126.0
N2_3 B1_3 N1_3 88.63(14)
C1_3 N1_3 B1_3 88.48(14)
N1_3 C1_3 N2_3 94.23(14)
N1_3 C1_3 B1_3 47.28(10)
N2_3 C1_3 B1_3 46.98(10)
C1_3 N2_3 B1_3 88.60(14)
C6_4 C1_4 C2_4 111.30(15)
C6_4 C1_4 H1_4 106.4
C2_4 C1_4 H1_4 106.4
C1_4 C2_4 C3_4 109.70(16)
C1_4 C2_4 H2A_4 109.7
C3_4 C2_4 H2A_4 109.7
C1_4 C2_4 H2B_4 109.7
C3_4 C2_4 H2B_4 109.7
H2A_4 C2_4 H2B_4 108.2
C4_4 C3_4 C2_4 111.65(18)
C4_4 C3_4 H3A_4 109.3
C2_4 C3_4 H3A_4 109.3
C4_4 C3_4 H3B_4 109.3
C2_4 C3_4 H3B_4 109.3
H3A_4 C3_4 H3B_4 108.0
C5_4 C4_4 C3_4 111.59(16)
C5_4 C4_4 H4A_4 109.3
C3_4 C4_4 H4A_4 109.3
C5_4 C4_4 H4B_4 109.3
C3_4 C4_4 H4B_4 109.3
H4A_4 C4_4 H4B_4 108.0
C4_4 C5_4 C6_4 111.45(17)
C4_4 C5_4 H5A_4 109.3
C6_4 C5_4 H5A_4 109.3
C4_4 C5_4 H5B_4 109.3
C6_4 C5_4 H5B_4 109.3
H5A_4 C5_4 H5B_4 108.0
C1_4 C6_4 C5_4 110.44(16)
C1_4 C6_4 H6A_4 109.6
C5_4 C6_4 H6A_4 109.6
C1_4 C6_4 H6B_4 109.6
C5_4 C6_4 H6B_4 109.6
H6A_4 C6_4 H6B_4 108.1
C6_5 C1_5 C2_5 110.91(15)
C6_5 C1_5 H1_5 106.8
C2_5 C1_5 H1_5 106.8
C1_5 C2_5 C3_5 110.80(15)
C1_5 C2_5 H2A_5 109.5
C3_5 C2_5 H2A_5 109.5
C1_5 C2_5 H2B_5 109.5
C3_5 C2_5 H2B_5 109.5
H2A_5 C2_5 H2B_5 108.1
C4_5 C3_5 C2_5 111.44(16)
C4_5 C3_5 H3A_5 109.3
C2_5 C3_5 H3A_5 109.3
C4_5 C3_5 H3B_5 109.3
C2_5 C3_5 H3B_5 109.3
H3A_5 C3_5 H3B_5 108.0
C3_5 C4_5 C5_5 111.05(16)
C3_5 C4_5 H4A_5 109.4
C5_5 C4_5 H4A_5 109.4
C3_5 C4_5 H4B_5 109.4
C5_5 C4_5 H4B_5 109.4
H4A_5 C4_5 H4B_5 108.0
C6_5 C5_5 C4_5 111.17(16)
C6_5 C5_5 H5A_5 109.4
C4_5 C5_5 H5A_5 109.4
C6_5 C5_5 H5B_5 109.4
C4_5 C5_5 H5B_5 109.4
H5A_5 C5_5 H5B_5 108.0
C1_5 C6_5 C5_5 110.98(16)
C1_5 C6_5 H6A_5 109.4
C5_5 C6_5 H6A_5 109.4
C1_5 C6_5 H6B_5 109.4
C5_5 C6_5 H6B_5 109.4
H6A_5 C6_5 H6B_5 108.0
C4_6 C1_6 C2_6 108.71(16)
C4_6 C1_6 C3_6 108.60(16)
C2_6 C1_6 C3_6 108.29(16)
C1_6 C2_6 H2A_6 109.5
C1_6 C2_6 H2B_6 109.5
H2A_6 C2_6 H2B_6 109.5
C1_6 C2_6 H2C_6 109.5
H2A_6 C2_6 H2C_6 109.5
H2B_6 C2_6 H2C_6 109.5
C1_6 C3_6 H3A_6 109.5
C1_6 C3_6 H3B_6 109.5
H3A_6 C3_6 H3B_6 109.5
C1_6 C3_6 H3C_6 109.5
H3A_6 C3_6 H3C_6 109.5
H3B_6 C3_6 H3C_6 109.5
C1_6 C4_6 H4A_6 109.5
C1_6 C4_6 H4B_6 109.5
H4A_6 C4_6 H4B_6 109.5
C1_6 C4_6 H4C_6 109.5
H4A_6 C4_6 H4C_6 109.5
H4B_6 C4_6 H4C_6 109.5

loop_
_geom_bond_atom_site_label_1
_geom_bond_atom_site_label_2
_geom_bond_distance
Mn1_1 C2_1 1.7797(19)
Mn1_1 C1_1 1.7805(19)
Mn1_1 C1_3 1.8942(18)
Mn1_1 C4_2 2.1350(19)
Mn1_1 C3_2 2.1422(19)
Mn1_1 C5_2 2.1429(19)
Mn1_1 C2_2 2.1480(19)
Mn1_1 C1_2 2.1480(19)
C1_1 O1_1 1.157(2)
C2_1 O2_1 1.157(2)
C1_2 C2_2 1.407(3)
C1_2 C5_2 1.429(3)
C1_2 H1_2 0.9500
C2_2 C3_2 1.414(3)
C2_2 H2_2 0.9500
C3_2 C4_2 1.423(3)
C3_2 H3_2 0.9500
C4_2 C5_2 1.408(3)
C4_2 H4_2 0.9500
C5_2 H5_2 0.9500
B1_3 N2_3 1.466(3)
B1_3 N1_3 1.474(3)
B1_3 C1_3 2.005(3)
N1_3 C1_3 1.399(2)
C1_3 N2_3 1.404(2)
C1_4 C6_4 1.526(3)
C1_4 C2_4 1.529(3)
C1_4 H1_4 1.0000
C2_4 C3_4 1.534(3)
C2_4 H2A_4 0.9900
C2_4 H2B_4 0.9900
C3_4 C4_4 1.524(3)
C3_4 H3A_4 0.9900
C3_4 H3B_4 0.9900
C4_4 C5_4 1.516(3)
C4_4 H4A_4 0.9900
C4_4 H4B_4 0.9900
C5_4 C6_4 1.529(3)
C5_4 H5A_4 0.9900
C5_4 H5B_4 0.9900
C6_4 H6A_4 0.9900
C6_4 H6B_4 0.9900
C1_5 C6_5 1.524(3)
C1_5 C2_5 1.530(3)
C1_5 H1_5 1.0000
C2_5 C3_5 1.533(3)
C2_5 H2A_5 0.9900
C2_5 H2B_5 0.9900
C3_5 C4_5 1.524(3)
C3_5 H3A_5 0.9900
C3_5 H3B_5 0.9900
C4_5 C5_5 1.531(3)
C4_5 H4A_5 0.9900
C4_5 H4B_5 0.9900
C5_5 C6_5 1.532(3)
C5_5 H5A_5 0.9900
C5_5 H5B_5 0.9900
C6_5 H6A_5 0.9900
C6_5 H6B_5 0.9900
C1_6 C4_6 1.535(3)
C1_6 C2_6 1.535(3)
C1_6 C3_6 1.545(3)
C2_6 H2A_6 0.9800
C2_6 H2B_6 0.9800
C2_6 H2C_6 0.9800
C3_6 H3A_6 0.9800
C3_6 H3B_6 0.9800
C3_6 H3C_6 0.9800
C4_6 H4A_6 0.9800
C4_6 H4B_6 0.9800
C4_6 H4C_6 0.9800

loop_
_geom_torsion_atom_site_label_1
_geom_torsion_atom_site_label_2
_geom_torsion_atom_site_label_3
_geom_torsion_atom_site_label_4
_geom_torsion
C5_2 C1_2 C2_2 C3_2 0.5(2)
C1_2 C2_2 C3_2 C4_2 -0.3(2)
C2_2 C3_2 C4_2 C5_2 0.0(2)
C3_2 C4_2 C5_2 C1_2 0.3(2)
C2_2 C1_2 C5_2 C4_2 -0.5(2)
N2_3 B1_3 N1_3 C1_3 -1.74(14)
B1_3 N1_3 C1_3 N2_3 1.83(14)
N2_3 B1_3 C1_3 N1_3 177.5(2)
N1_3 B1_3 C1_3 N2_3 -177.5(2)
N1_3 C1_3 N2_3 B1_3 -1.84(14)
N1_3 B1_3 N2_3 C1_3 1.74(14)
C6_4 C1_4 C2_4 C3_4 -57.3(2)
C1_4 C2_4 C3_4 C4_4 55.8(2)
C2_4 C3_4 C4_4 C5_4 -55.0(2)
C3_4 C4_4 C5_4 C6_4 54.7(2)
C2_4 C1_4 C6_4 C5_4 57.4(2)
C4_4 C5_4 C6_4 C1_4 -55.7(2)
C6_5 C1_5 C2_5 C3_5 -56.3(2)
C1_5 C2_5 C3_5 C4_5 55.8(2)
C2_5 C3_5 C4_5 C5_5 -55.2(2)
C3_5 C4_5 C5_5 C6_5 55.3(2)
C2_5 C1_5 C6_5 C5_5 56.6(2)
C4_5 C5_5 C6_5 C1_5 -56.1(2)
